data_2211660
loop_
_publ_author_name
'Hua-Ming Huang'
'Qiao-Yun Du'
'Hong-Bing Yang'
'Jian-Ge Wang'

_publ_section_title
;
 3,3-Bis(3,5-dimethylphenyl)-3<i>H</i>-benzo[<i>f</i>]chromene
;
_journal_coeditor_code WN2081
_journal_issue 12
_journal_name_full 'Acta Crystallographica Section E'
_journal_page_first o5713
_journal_page_last o5715
_journal_paper_doi 10.1107/S1600536806048136
_journal_volume 62
_journal_year 2006
_chemical_formula_sum 'C29 H26 O'
_chemical_formula_weight 390.50
_chemical_name_systematic
;
 ?
;
_space_group_IT_number 14
_symmetry_cell_setting monoclinic
_symmetry_space_group_name_Hall '-P 2yn'
_symmetry_space_group_name_H-M 'P 1 21/n 1'
_atom_sites_solution_hydrogens geom
_atom_sites_solution_primary direct
_atom_sites_solution_secondary difmap
_audit_creation_method SHELXL-97
_cell_angle_alpha 90.00
_cell_angle_beta 94.1240(10)
_cell_angle_gamma 90.00
_cell_formula_units_Z 4
_cell_length_a 11.5290(8)
_cell_length_b 11.3445(8)
_cell_length_c 16.9415(12)
_cell_measurement_reflns_used 2527
_cell_measurement_temperature 291(2)
_cell_measurement_theta_max 21.84
_cell_measurement_theta_min 2.52
_cell_volume 2210.1(3)
_computing_cell_refinement APEX2
_computing_data_collection 'APEX2, (Bruker 2004)'
_computing_data_reduction 'SAINT, (Bruker 2004)'
_computing_molecular_graphics 'SHELXTL (Bruker 2004)'
_computing_publication_material SHELXTL
_computing_structure_refinement 'SHELXL-97 (Sheldrick, 1997)'
_computing_structure_solution 'SHELXS-97 (Sheldrick, 1997)'
_diffrn_ambient_temperature 291(2)
_diffrn_measured_fraction_theta_full 0.998
_diffrn_measured_fraction_theta_max 0.998
_diffrn_measurement_device_type 'Bruker ApexII CCD area-detector'
_diffrn_measurement_method '\f and \w scans'
_diffrn_radiation_monochromator graphite
_diffrn_radiation_source 'fine-focus sealed tube'
_diffrn_radiation_type MoK\a
_diffrn_radiation_wavelength 0.71073
_diffrn_reflns_av_R_equivalents 0.0263
_diffrn_reflns_av_sigmaI/netI 0.0354
_diffrn_reflns_limit_h_max 14
_diffrn_reflns_limit_h_min -14
_diffrn_reflns_limit_k_max 14
_diffrn_reflns_limit_k_min -14
_diffrn_reflns_limit_l_max 21
_diffrn_reflns_limit_l_min -12
_diffrn_reflns_number 13103
_diffrn_reflns_theta_full 27.50
_diffrn_reflns_theta_max 27.50
_diffrn_reflns_theta_min 2.52
_diffrn_standards_number 0
_exptl_absorpt_coefficient_mu 0.069
_exptl_absorpt_correction_T_max 0.9941
_exptl_absorpt_correction_T_min 0.9759
_exptl_absorpt_correction_type multi-scan
_exptl_absorpt_process_details '(SADABS; Sheldrick,1996)'
_exptl_crystal_colour colourless
_exptl_crystal_density_diffrn 1.174
_exptl_crystal_density_method 'not measured'
_exptl_crystal_description block
_exptl_crystal_F_000 832
_exptl_crystal_size_max 0.35
_exptl_crystal_size_mid 0.18
_exptl_crystal_size_min 0.09
_refine_diff_density_max 0.179
_refine_diff_density_min -0.159
_refine_ls_extinction_method none
_refine_ls_goodness_of_fit_ref 1.025
_refine_ls_hydrogen_treatment constr
_refine_ls_matrix_type full
_refine_ls_number_parameters 275
_refine_ls_number_reflns 5053
_refine_ls_number_restraints 0
_refine_ls_restrained_S_all 1.025
_refine_ls_R_factor_all 0.0893
_refine_ls_R_factor_gt 0.0489
_refine_ls_shift/su_max 0.000
_refine_ls_shift/su_mean 0.000
_refine_ls_structure_factor_coef Fsqd
_refine_ls_weighting_details 'calc w=1/[\s^2^(Fo^2^)+(0.065P)^2^+0.2364P] where P=(Fo^2^+2Fc^2^)/3'
_refine_ls_weighting_scheme calc
_refine_ls_wR_factor_gt 0.1242
_refine_ls_wR_factor_ref 0.1460
_reflns_number_gt 3024
_reflns_number_total 5053
_reflns_threshold_expression I>2\s(I)
_cod_data_source_file wn2081.cif
_cod_data_source_block VI
_cod_depositor_comments
;
The following automatic conversions were performed:
'_symmetry_cell_setting' value 'Monoclinic' changed to 'monoclinic'
according to '/home/saulius/struct/CIF-dictionaries/cif_core.dic'
dictionary named 'cif_core.dic' version 2.4.1 from 2010-06-29.

Automatic conversion script
Id: cif_fix_enum 1527 2010-12-29 10:47:43Z saulius 

The following automatic conversions were performed:

'_symmetry_cell_setting' value 'Monoclinic' changed to 'monoclinic'
according to /home/saulius/struct/CIF-dictionaries/cif_core.dic
dictionary named 'cif_core.dic' version 2.4.1 from 2010-06-29.

Automatic conversion script
Id: cif_fix_values 1715 2011-07-08 13:25:40Z adriana 
;
_cod_original_sg_symbol_H-M 'P 21/n'
_cod_database_code 2211660
_cod_database_fobs_code 2211660

loop_
_symmetry_equiv_pos_as_xyz
'x, y, z'
'-x+1/2, y+1/2, -z+1/2'
'-x, -y, -z'
'x-1/2, -y-1/2, z-1/2'

loop_
_atom_site_type_symbol
_atom_site_label
_atom_site_fract_x
_atom_site_fract_y
_atom_site_fract_z
_atom_site_U_iso_or_equiv
_atom_site_adp_type
_atom_site_calc_flag
_atom_site_refinement_flags
_atom_site_occupancy
O O1 -0.05573(9) 0.52133(10) 0.22760(7) 0.0499(3) Uani d . 1
C C1 0.02356(14) 0.70141(14) 0.28369(10) 0.0471(4) Uani d . 1
C C2 0.00158(15) 0.81414(15) 0.31856(10) 0.0501(4) Uani d . 1
C C3 0.09189(18) 0.88901(16) 0.34917(12) 0.0638(5) Uani d . 1
H H3 0.1690 0.8664 0.3461 0.077 Uiso calc R 1
C C4 0.0671(2) 0.99450(19) 0.38335(14) 0.0786(6) Uani d . 1
H H4 0.1277 1.0429 0.4029 0.094 Uiso calc R 1
C C5 -0.0481(2) 1.03080(19) 0.38940(13) 0.0786(6) Uani d . 1
H H5 -0.0636 1.1029 0.4125 0.094 Uiso calc R 1
C C6 -0.13680(19) 0.96044(17) 0.36139(12) 0.0664(5) Uani d . 1
H H6 -0.2131 0.9844 0.3660 0.080 Uiso calc R 1
C C7 -0.11483(15) 0.85058(15) 0.32505(10) 0.0526(4) Uani d . 1
C C8 -0.20620(16) 0.77609(17) 0.29728(11) 0.0599(5) Uani d . 1
H H8 -0.2827 0.8009 0.3001 0.072 Uiso calc R 1
C C9 -0.18454(15) 0.66785(17) 0.26615(11) 0.0571(5) Uani d . 1
H H9 -0.2459 0.6190 0.2486 0.069 Uiso calc R 1
C C10 -0.07002(14) 0.63104(15) 0.26090(10) 0.0469(4) Uani d . 1
C C11 0.13810(14) 0.65912(16) 0.26738(11) 0.0548(5) Uani d . 1
H H11 0.2014 0.7102 0.2712 0.066 Uiso calc R 1
C C12 0.15246(15) 0.54795(16) 0.24703(11) 0.0547(5) Uani d . 1
H H12 0.2246 0.5232 0.2320 0.066 Uiso calc R 1
C C13 0.05385(13) 0.46006(15) 0.24772(10) 0.0463(4) Uani d . 1
C C14 0.05931(13) 0.36723(15) 0.18275(10) 0.0473(4) Uani d . 1
C C15 0.08758(15) 0.40152(17) 0.10790(11) 0.0568(5) Uani d . 1
H H15 0.1049 0.4803 0.0990 0.068 Uiso calc R 1
C C16 0.09075(16) 0.32194(19) 0.04607(10) 0.0601(5) Uani d . 1
C C17 0.06515(15) 0.20493(18) 0.06114(11) 0.0603(5) Uani d . 1
H H17 0.0681 0.1502 0.0205 0.072 Uiso calc R 1
C C18 0.03534(15) 0.16678(17) 0.13457(11) 0.0553(5) Uani d . 1
C C19 0.03291(14) 0.24949(16) 0.19521(10) 0.0508(4) Uani d . 1
H H19 0.0132 0.2254 0.2450 0.061 Uiso calc R 1
C C20 0.1227(2) 0.3622(2) -0.03457(12) 0.0925(8) Uani d . 1
H H20A 0.2052 0.3558 -0.0377 0.139 Uiso calc R 1
H H20B 0.0994 0.4428 -0.0427 0.139 Uiso calc R 1
H H20C 0.0837 0.3137 -0.0746 0.139 Uiso calc R 1
C C21 0.0056(2) 0.03991(19) 0.14847(14) 0.0859(7) Uani d . 1
H H21A -0.0731 0.0251 0.1286 0.129 Uiso calc R 1
H H21B 0.0136 0.0235 0.2042 0.129 Uiso calc R 1
H H21C 0.0573 -0.0099 0.1216 0.129 Uiso calc R 1
C C22 0.05351(14) 0.40690(14) 0.33044(9) 0.0439(4) Uani d . 1
C C23 0.15580(15) 0.35773(16) 0.36443(10) 0.0527(4) Uani d . 1
H H23 0.2215 0.3562 0.3357 0.063 Uiso calc R 1
C C24 0.16198(16) 0.31105(17) 0.44007(11) 0.0593(5) Uani d . 1
C C25 0.06333(17) 0.31587(16) 0.48215(11) 0.0602(5) Uani d . 1
H H25 0.0669 0.2861 0.5334 0.072 Uiso calc R 1
C C26 -0.03954(16) 0.36308(15) 0.45067(10) 0.0520(4) Uani d . 1
C C27 -0.04380(14) 0.40774(14) 0.37397(10) 0.0478(4) Uani d . 1
H H27 -0.1132 0.4387 0.3515 0.057 Uiso calc R 1
C C28 -0.14498(18) 0.36910(19) 0.49831(13) 0.0733(6) Uani d . 1
H H28A -0.1582 0.2933 0.5212 0.110 Uiso calc R 1
H H28B -0.2117 0.3913 0.4644 0.110 Uiso calc R 1
H H28C -0.1321 0.4265 0.5397 0.110 Uiso calc R 1
C C29 0.2750(2) 0.2597(2) 0.47629(15) 0.0917(7) Uani d . 1
H H29A 0.3097 0.3137 0.5147 0.138 Uiso calc R 1
H H29B 0.3272 0.2466 0.4355 0.138 Uiso calc R 1
H H29C 0.2595 0.1862 0.5016 0.138 Uiso calc R 1

loop_
_atom_site_aniso_label
_atom_site_aniso_U_11
_atom_site_aniso_U_22
_atom_site_aniso_U_33
_atom_site_aniso_U_12
_atom_site_aniso_U_13
_atom_site_aniso_U_23
O1 0.0460(6) 0.0500(7) 0.0535(7) 0.0046(5) 0.0024(5) -0.0049(6)
C1 0.0486(9) 0.0466(10) 0.0460(9) -0.0020(7) 0.0041(8) 0.0073(8)
C2 0.0592(10) 0.0445(10) 0.0467(10) -0.0009(8) 0.0050(8) 0.0103(8)
C3 0.0706(12) 0.0522(12) 0.0686(13) -0.0117(9) 0.0046(10) 0.0054(10)
C4 0.0965(17) 0.0574(13) 0.0816(16) -0.0184(12) 0.0034(13) -0.0055(11)
C5 0.1078(18) 0.0524(13) 0.0753(15) -0.0008(12) 0.0057(13) -0.0086(11)
C6 0.0858(14) 0.0528(12) 0.0610(12) 0.0136(10) 0.0082(11) 0.0021(10)
C7 0.0631(11) 0.0469(10) 0.0476(10) 0.0054(8) 0.0027(9) 0.0062(8)
C8 0.0508(10) 0.0636(12) 0.0649(12) 0.0143(9) 0.0023(9) -0.0026(10)
C9 0.0468(10) 0.0617(12) 0.0619(12) 0.0009(8) -0.0023(8) -0.0068(9)
C10 0.0484(9) 0.0485(10) 0.0443(9) 0.0057(7) 0.0061(7) 0.0031(8)
C11 0.0472(10) 0.0544(11) 0.0639(12) -0.0046(8) 0.0106(8) 0.0067(9)
C12 0.0464(10) 0.0585(12) 0.0605(12) 0.0008(8) 0.0129(8) 0.0037(9)
C13 0.0408(9) 0.0502(10) 0.0483(10) 0.0070(7) 0.0055(7) -0.0006(8)
C14 0.0434(9) 0.0555(11) 0.0436(9) 0.0079(7) 0.0063(7) 0.0014(8)
C15 0.0579(11) 0.0612(12) 0.0526(11) 0.0125(8) 0.0127(9) 0.0100(9)
C16 0.0576(11) 0.0799(14) 0.0435(10) 0.0212(10) 0.0086(8) 0.0035(10)
C17 0.0594(11) 0.0766(14) 0.0446(10) 0.0181(10) 0.0015(9) -0.0133(10)
C18 0.0577(10) 0.0599(11) 0.0481(10) 0.0066(8) 0.0017(8) -0.0077(9)
C19 0.0537(10) 0.0579(11) 0.0412(9) 0.0035(8) 0.0063(8) -0.0009(8)
C20 0.1180(19) 0.111(2) 0.0521(12) 0.0354(15) 0.0294(13) 0.0159(13)
C21 0.1142(19) 0.0673(15) 0.0762(15) -0.0059(13) 0.0060(14) -0.0164(12)
C22 0.0473(9) 0.0424(9) 0.0422(9) -0.0013(7) 0.0045(7) -0.0065(7)
C23 0.0501(10) 0.0587(11) 0.0492(10) 0.0039(8) 0.0036(8) -0.0071(9)
C24 0.0652(12) 0.0565(11) 0.0549(11) 0.0018(9) -0.0060(9) -0.0014(9)
C25 0.0778(13) 0.0564(11) 0.0460(10) -0.0079(10) 0.0016(10) 0.0030(9)
C26 0.0629(11) 0.0433(9) 0.0509(10) -0.0118(8) 0.0125(9) -0.0056(8)
C27 0.0484(9) 0.0453(9) 0.0502(10) -0.0022(7) 0.0062(8) -0.0042(8)
C28 0.0821(14) 0.0736(14) 0.0678(13) -0.0191(11) 0.0306(11) -0.0039(11)
C29 0.0828(15) 0.1089(19) 0.0803(16) 0.0183(14) -0.0169(13) 0.0139(14)

loop_
_atom_type_symbol
_atom_type_description
_atom_type_scat_dispersion_real
_atom_type_scat_dispersion_imag
_atom_type_scat_source
C C 0.0033 0.0016 'International Tables Vol C Tables 4.2.6.8 and 6.1.1.4'
H H 0.0000 0.0000 'International Tables Vol C Tables 4.2.6.8 and 6.1.1.4'
O O 0.0106 0.0060 'International Tables Vol C Tables 4.2.6.8 and 6.1.1.4'

loop_
_geom_angle_atom_site_label_1
_geom_angle_atom_site_label_2
_geom_angle_atom_site_label_3
_geom_angle
C10 O1 C13 117.39(12)
C10 C1 C2 118.27(15)
C10 C1 C11 117.48(15)
C2 C1 C11 124.19(15)
C3 C2 C7 118.26(17)
C3 C2 C1 122.55(16)
C7 C2 C1 119.16(15)
C4 C3 C2 120.7(2)
C4 C3 H3 119.7
C2 C3 H3 119.7
C3 C4 C5 121.1(2)
C3 C4 H4 119.5
C5 C4 H4 119.5
C6 C5 C4 119.8(2)
C6 C5 H5 120.1
C4 C5 H5 120.1
C5 C6 C7 121.0(2)
C5 C6 H6 119.5
C7 C6 H6 119.5
C8 C7 C2 119.36(16)
C8 C7 C6 121.33(17)
C2 C7 C6 119.29(17)
C9 C8 C7 121.08(17)
C9 C8 H8 119.5
C7 C8 H8 119.5
C8 C9 C10 119.61(17)
C8 C9 H9 120.2
C10 C9 H9 120.2
C1 C10 O1 121.58(14)
C1 C10 C9 122.41(16)
O1 C10 C9 115.94(15)
C12 C11 C1 119.90(16)
C12 C11 H11 120.1
C1 C11 H11 120.1
C11 C12 C13 121.26(15)
C11 C12 H12 119.4
C13 C12 H12 119.4
O1 C13 C12 108.81(14)
O1 C13 C22 110.06(12)
C12 C13 C22 108.61(14)
O1 C13 C14 103.87(12)
C12 C13 C14 112.26(13)
C22 C13 C14 113.09(14)
C15 C14 C19 118.48(16)
C15 C14 C13 119.32(16)
C19 C14 C13 122.16(15)
C16 C15 C14 121.95(18)
C16 C15 H15 119.0
C14 C15 H15 119.0
C15 C16 C17 117.82(17)
C15 C16 C20 120.5(2)
C17 C16 C20 121.64(19)
C18 C17 C16 122.32(17)
C18 C17 H17 118.8
C16 C17 H17 118.8
C17 C18 C19 118.15(18)
C17 C18 C21 120.99(18)
C19 C18 C21 120.86(18)
C14 C19 C18 121.28(16)
C14 C19 H19 119.4
C18 C19 H19 119.4
C16 C20 H20A 109.5
C16 C20 H20B 109.5
H20A C20 H20B 109.5
C16 C20 H20C 109.5
H20A C20 H20C 109.5
H20B C20 H20C 109.5
C18 C21 H21A 109.5
C18 C21 H21B 109.5
H21A C21 H21B 109.5
C18 C21 H21C 109.5
H21A C21 H21C 109.5
H21B C21 H21C 109.5
C27 C22 C23 118.49(15)
C27 C22 C13 122.79(14)
C23 C22 C13 118.71(14)
C24 C23 C22 121.49(16)
C24 C23 H23 119.3
C22 C23 H23 119.3
C23 C24 C25 118.15(17)
C23 C24 C29 120.50(18)
C25 C24 C29 121.33(18)
C26 C25 C24 122.22(17)
C26 C25 H25 118.9
C24 C25 H25 118.9
C25 C26 C27 118.41(16)
C25 C26 C28 121.10(17)
C27 C26 C28 120.49(17)
C22 C27 C26 121.23(16)
C22 C27 H27 119.4
C26 C27 H27 119.4
C26 C28 H28A 109.5
C26 C28 H28B 109.5
H28A C28 H28B 109.5
C26 C28 H28C 109.5
H28A C28 H28C 109.5
H28B C28 H28C 109.5
C24 C29 H29A 109.5
C24 C29 H29B 109.5
H29A C29 H29B 109.5
C24 C29 H29C 109.5
H29A C29 H29C 109.5
H29B C29 H29C 109.5

loop_
_geom_bond_atom_site_label_1
_geom_bond_atom_site_label_2
_geom_bond_distance
O1 C10 1.381(2)
O1 C13 1.4607(19)
C1 C10 1.375(2)
C1 C2 1.439(2)
C1 C11 1.450(2)
C2 C3 1.413(2)
C2 C7 1.416(2)
C3 C4 1.369(3)
C3 H3 0.9300
C4 C5 1.401(3)
C4 H4 0.9300
C5 C6 1.356(3)
C5 H5 0.9300
C6 C7 1.421(3)
C6 H6 0.9300
C7 C8 1.405(3)
C8 C9 1.366(2)
C8 H8 0.9300
C9 C10 1.394(2)
C9 H9 0.9300
C11 C12 1.321(2)
C11 H11 0.9300
C12 C13 1.513(2)
C12 H12 0.9300
C13 C22 1.526(2)
C13 C14 1.528(2)
C14 C15 1.387(2)
C14 C19 1.389(2)
C15 C16 1.385(3)
C15 H15 0.9300
C16 C17 1.388(3)
C16 C20 1.511(3)
C17 C18 1.384(3)
C17 H17 0.9300
C18 C19 1.393(2)
C18 C21 1.502(3)
C19 H19 0.9300
C20 H20A 0.9600
C20 H20B 0.9600
C20 H20C 0.9600
C21 H21A 0.9600
C21 H21B 0.9600
C21 H21C 0.9600
C22 C27 1.386(2)
C22 C23 1.391(2)
C23 C24 1.384(2)
C23 H23 0.9300
C24 C25 1.386(3)
C24 C29 1.516(3)
C25 C26 1.374(3)
C25 H25 0.9300
C26 C27 1.392(2)
C26 C28 1.508(2)
C27 H27 0.9300
C28 H28A 0.9600
C28 H28B 0.9600
C28 H28C 0.9600
C29 H29A 0.9600
C29 H29B 0.9600
C29 H29C 0.9600

loop_
_geom_torsion_atom_site_label_1
_geom_torsion_atom_site_label_2
_geom_torsion_atom_site_label_3
_geom_torsion_atom_site_label_4
_geom_torsion
C10 C1 C2 C3 175.23(16)
C11 C1 C2 C3 -7.9(3)
C10 C1 C2 C7 -2.7(2)
C11 C1 C2 C7 174.23(16)
C7 C2 C3 C4 -0.7(3)
C1 C2 C3 C4 -178.63(18)
C2 C3 C4 C5 0.4(3)
C3 C4 C5 C6 0.3(3)
C4 C5 C6 C7 -0.7(3)
C3 C2 C7 C8 -178.05(16)
C1 C2 C7 C8 -0.1(2)
C3 C2 C7 C6 0.3(2)
C1 C2 C7 C6 178.32(15)
C5 C6 C7 C8 178.72(19)
C5 C6 C7 C2 0.4(3)
C2 C7 C8 C9 1.8(3)
C6 C7 C8 C9 -176.53(17)
C7 C8 C9 C10 -0.8(3)
C2 C1 C10 O1 -179.47(14)
C11 C1 C10 O1 3.4(2)
C2 C1 C10 C9 3.8(3)
C11 C1 C10 C9 -173.28(16)
C13 O1 C10 C1 26.3(2)
C13 O1 C10 C9 -156.81(15)
C8 C9 C10 C1 -2.1(3)
C8 C9 C10 O1 -179.03(15)
C10 C1 C11 C12 -13.8(3)
C2 C1 C11 C12 169.33(17)
C1 C11 C12 C13 -5.8(3)
C10 O1 C13 C12 -41.72(18)
C10 O1 C13 C22 77.18(17)
C10 O1 C13 C14 -161.47(13)
C11 C12 C13 O1 32.4(2)
C11 C12 C13 C22 -87.4(2)
C11 C12 C13 C14 146.79(17)
O1 C13 C14 C15 75.78(17)
C12 C13 C14 C15 -41.6(2)
C22 C13 C14 C15 -164.93(14)
O1 C13 C14 C19 -101.94(17)
C12 C13 C14 C19 140.68(16)
C22 C13 C14 C19 17.4(2)
C19 C14 C15 C16 -0.4(2)
C13 C14 C15 C16 -178.19(15)
C14 C15 C16 C17 -0.3(3)
C14 C15 C16 C20 -179.60(17)
C15 C16 C17 C18 1.0(3)
C20 C16 C17 C18 -179.74(18)
C16 C17 C18 C19 -0.9(3)
C16 C17 C18 C21 178.66(18)
C15 C14 C19 C18 0.5(2)
C13 C14 C19 C18 178.23(15)
C17 C18 C19 C14 0.1(3)
C21 C18 C19 C14 -179.44(18)
O1 C13 C22 C27 6.6(2)
C12 C13 C22 C27 125.63(16)
C14 C13 C22 C27 -109.06(17)
O1 C13 C22 C23 -171.95(14)
C12 C13 C22 C23 -52.9(2)
C14 C13 C22 C23 72.38(19)
C27 C22 C23 C24 -0.4(3)
C13 C22 C23 C24 178.21(16)
C22 C23 C24 C25 -0.9(3)
C22 C23 C24 C29 -179.05(18)
C23 C24 C25 C26 1.2(3)
C29 C24 C25 C26 179.38(19)
C24 C25 C26 C27 -0.2(3)
C24 C25 C26 C28 -178.93(17)
C23 C22 C27 C26 1.4(2)
C13 C22 C27 C26 -177.12(15)
C25 C26 C27 C22 -1.1(2)
C28 C26 C27 C22 177.57(15)

loop_
_cod_related_entry_id
_cod_related_entry_database
_cod_related_entry_code
1 ChemSpider 21125784
